data_4330586
loop_
_publ_author_name
'Weiyin Yi'
'Jie Zhang'
'Zhenxia Chen'
'Xigeng Zhou'

_publ_section_title
;
 Me-Si Bond Cleavage of Anionic Bis(trimethylsilyl)amide in
 Scorpionate-Anchored Rare Earth Metal Complexes
;
_journal_name_full 'Inorganic Chemistry'
_journal_page_first 10631
_journal_page_last 10638
_journal_paper_doi 10.1021/ic3008552
_journal_volume 51
_journal_year 2012
_chemical_formula_sum 'C28 H53 B N9 Si2 Y'
_chemical_formula_weight 671.69
_chemical_name_systematic
; 
 ? 
;
_space_group_IT_number 62
_symmetry_cell_setting orthorhombic
_symmetry_space_group_name_Hall '-P 2ac 2n'
_symmetry_space_group_name_H-M 'P n m a'
_atom_sites_solution_hydrogens geom
_atom_sites_solution_primary direct
_atom_sites_solution_secondary difmap
_audit_creation_method SHELXL-97
_cell_angle_alpha 90.00
_cell_angle_beta 90.00
_cell_angle_gamma 90.00
_cell_formula_units_Z 4
_cell_length_a 13.271
_cell_length_b 14.409
_cell_length_c 19.625
_cell_measurement_reflns_used 723
_cell_measurement_temperature 293(2)
_cell_measurement_theta_max 24.126
_cell_measurement_theta_min 2.330
_cell_volume 3752.729
_computing_cell_refinement 'Bruker SMART'
_computing_data_collection 'Bruker SMART'
_computing_data_reduction 'Bruker SHELXTL'
_computing_molecular_graphics 'Bruker SHELXTL'
_computing_publication_material 'Bruker SHELXTL'
_computing_structure_refinement 'SHELXL-97 (Sheldrick, 1997)'
_computing_structure_solution 'SHELXS-97 (Sheldrick, 1990)'
_diffrn_ambient_temperature 293(2)
_diffrn_measured_fraction_theta_full 1.000
_diffrn_measured_fraction_theta_max 1.000
_diffrn_measurement_device_type 'CCD area detector'
_diffrn_measurement_method 'phi and omega scans'
_diffrn_radiation_monochromator graphite
_diffrn_radiation_source 'fine-focus sealed tube'
_diffrn_radiation_type MoK\a
_diffrn_radiation_wavelength 0.71073
_diffrn_reflns_av_R_equivalents 0.1016
_diffrn_reflns_av_sigmaI/netI 0.0925
_diffrn_reflns_limit_h_max 15
_diffrn_reflns_limit_h_min -15
_diffrn_reflns_limit_k_max 17
_diffrn_reflns_limit_k_min -14
_diffrn_reflns_limit_l_max 16
_diffrn_reflns_limit_l_min -23
_diffrn_reflns_number 14970
_diffrn_reflns_theta_full 25.01
_diffrn_reflns_theta_max 25.01
_diffrn_reflns_theta_min 1.75
_exptl_absorpt_coefficient_mu 1.648
_exptl_absorpt_correction_T_max 0.8795
_exptl_absorpt_correction_T_min 0.7341
_exptl_absorpt_correction_type multi-scan
_exptl_absorpt_process_details sadabs
_exptl_crystal_colour colorless
_exptl_crystal_density_diffrn 1.189
_exptl_crystal_description block
_exptl_crystal_F_000 1424
_exptl_crystal_size_max 0.20
_exptl_crystal_size_mid 0.12
_exptl_crystal_size_min 0.08
_refine_diff_density_max 1.395
_refine_diff_density_min -0.676
_refine_diff_density_rms 0.079
_refine_ls_extinction_method none
_refine_ls_goodness_of_fit_ref 0.892
_refine_ls_hydrogen_treatment mixed
_refine_ls_matrix_type full
_refine_ls_number_parameters 219
_refine_ls_number_reflns 3447
_refine_ls_number_restraints 0
_refine_ls_restrained_S_all 0.892
_refine_ls_R_factor_all 0.1654
_refine_ls_R_factor_gt 0.0680
_refine_ls_shift/su_max 0.000
_refine_ls_shift/su_mean 0.000
_refine_ls_structure_factor_coef Fsqd
_refine_ls_weighting_details 'calc w=1/[\s^2^(Fo^2^)+(0.1132P)^2^+0.0000P] where P=(Fo^2^+2Fc^2^)/3'
_refine_ls_weighting_scheme calc
_refine_ls_wR_factor_gt 0.1762
_refine_ls_wR_factor_ref 0.2135
_reflns_number_gt 1377
_reflns_number_total 3447
_reflns_threshold_expression >2sigma(I)
_cod_data_source_file ic3008552_si_001_5.cif
_cod_data_source_block a10123a
_cod_original_cell_volume 3752.7
_cod_database_code 4330586

loop_
_symmetry_equiv_pos_as_xyz
'x, y, z'
'-x+1/2, -y, z+1/2'
'x+1/2, -y+1/2, -z+1/2'
'-x, y+1/2, -z'
'-x, -y, -z'
'x-1/2, y, -z-1/2'
'-x-1/2, y-1/2, z-1/2'
'x, -y-1/2, z'

loop_
_atom_site_label
_atom_site_type_symbol
_atom_site_fract_x
_atom_site_fract_y
_atom_site_fract_z
_atom_site_U_iso_or_equiv
_atom_site_adp_type
_atom_site_occupancy
_atom_site_symmetry_multiplicity
_atom_site_calc_flag
_atom_site_refinement_flags
Y1 Y 0.67270(7) 0.2500 0.49885(5) 0.0742(4) Uani 1 2 d S
Si1 Si 0.8832(3) 0.2500 0.39384(17) 0.1068(12) Uani 1 2 d S
Si2 Si 0.9353(2) 0.2500 0.54007(18) 0.0917(10) Uani 1 2 d S
N1 N 0.6666(4) 0.1377(4) 0.5915(3) 0.0771(16) Uani 1 1 d .
N2 N 0.6157(4) 0.1612(4) 0.6503(3) 0.0704(15) Uani 1 1 d .
N3 N 0.4916(6) 0.2500 0.5318(5) 0.079(2) Uani 1 2 d S
N4 N 0.4669(6) 0.2500 0.5998(5) 0.070(2) Uani 1 2 d S
N5 N 0.6364(5) 0.3308(5) 0.4006(3) 0.099(2) Uani 1 1 d .
N6 N 0.8439(5) 0.2500 0.4757(4) 0.072(2) Uani 1 2 d S
B1 B 0.5496(9) 0.2500 0.6545(6) 0.072(3) Uani 1 2 d S
C1 C 0.7766(6) 0.0110(5) 0.5519(5) 0.121(3) Uani 1 1 d .
H1A H 0.7361 -0.0289 0.5239 0.182 Uiso 1 1 calc R
H1B H 0.8275 -0.0251 0.5744 0.182 Uiso 1 1 calc R
H1C H 0.8081 0.0574 0.5240 0.182 Uiso 1 1 calc R
C2 C 0.7111(6) 0.0573(5) 0.6041(5) 0.090(2) Uani 1 1 d .
C3 C 0.6910(6) 0.0300(5) 0.6699(5) 0.096(3) Uani 1 1 d .
H3 H 0.7152 -0.0230 0.6914 0.115 Uiso 1 1 calc R
C4 C 0.6297(6) 0.0947(5) 0.6973(5) 0.083(2) Uani 1 1 d .
C5 C 0.5857(6) 0.0990(5) 0.7669(4) 0.114(3) Uani 1 1 d .
H5A H 0.6142 0.0507 0.7945 0.171 Uiso 1 1 calc R
H5B H 0.5140 0.0909 0.7642 0.171 Uiso 1 1 calc R
H5C H 0.6005 0.1583 0.7869 0.171 Uiso 1 1 calc R
C6 C 0.4031(9) 0.2500 0.4208(7) 0.132(5) Uani 1 2 d S
H6A H 0.3947 0.3123 0.4044 0.199 Uiso 0.50 1 calc PR
H6B H 0.3487 0.2122 0.4044 0.199 Uiso 0.50 1 calc PR
H6C H 0.4659 0.2255 0.4045 0.199 Uiso 0.50 1 calc PR
C7 C 0.4029(9) 0.2500 0.4983(8) 0.094(3) Uani 1 2 d S
C8 C 0.3257(10) 0.2500 0.5451(9) 0.110(4) Uani 1 2 d S
H8 H 0.2572 0.2500 0.5351 0.132 Uiso 1 2 calc SR
C9 C 0.3669(9) 0.2500 0.6088(8) 0.092(4) Uani 1 2 d S
C10 C 0.3171(8) 0.2500 0.6751(7) 0.136(5) Uani 1 2 d S
H10A H 0.3449 0.2015 0.7029 0.204 Uiso 0.50 1 calc PR
H10B H 0.2462 0.2396 0.6691 0.204 Uiso 0.50 1 calc PR
H10C H 0.3275 0.3088 0.6970 0.204 Uiso 0.50 1 calc PR
C11 C 0.6741(9) 0.2500 0.3719(6) 0.115(5) Uani 1 2 d S
C12 C 0.6491(8) 0.4215(7) 0.3719(6) 0.130(3) Uani 1 1 d .
H12 H 0.7204 0.4389 0.3732 0.156 Uiso 1 1 calc R
C13 C 0.6124(8) 0.4270(8) 0.3018(6) 0.183(5) Uani 1 1 d .
H13A H 0.6448 0.3802 0.2747 0.274 Uiso 1 1 calc R
H13B H 0.6273 0.4871 0.2834 0.274 Uiso 1 1 calc R
H13C H 0.5408 0.4171 0.3012 0.274 Uiso 1 1 calc R
C14 C 0.5877(11) 0.4868(7) 0.4196(7) 0.221(7) Uani 1 1 d .
H14A H 0.5191 0.4895 0.4043 0.331 Uiso 1 1 calc R
H14B H 0.6165 0.5479 0.4185 0.331 Uiso 1 1 calc R
H14C H 0.5898 0.4633 0.4653 0.331 Uiso 1 1 calc R
C15 C 0.9502(8) 0.3549(8) 0.3674(5) 0.180(5) Uani 1 1 d .
H15A H 0.9226 0.4076 0.3909 0.269 Uiso 1 1 calc R
H15B H 0.9427 0.3633 0.3192 0.269 Uiso 1 1 calc R
H15C H 1.0204 0.3489 0.3784 0.269 Uiso 1 1 calc R
C16 C 0.7683(11) 0.2500 0.3298(6) 0.140(5) Uani 1 2 d S
H16A H 0.7706 0.3047 0.3010 0.168 Uiso 0.50 1 calc PR
H16B H 0.7706 0.1953 0.3010 0.168 Uiso 0.50 1 calc PR
C17 C 1.0224(7) 0.1474(7) 0.5387(5) 0.153(4) Uani 1 1 d .
H17A H 0.9862 0.0935 0.5234 0.230 Uiso 1 1 calc R
H17B H 1.0481 0.1365 0.5837 0.230 Uiso 1 1 calc R
H17C H 1.0774 0.1595 0.5082 0.230 Uiso 1 1 calc R
C18 C 0.8799(7) 0.2500 0.6270(5) 0.089(3) Uani 1 2 d S
H18A H 0.8341 0.3012 0.6314 0.133 Uiso 0.50 1 calc PR
H18D H 0.9327 0.2559 0.6602 0.133 Uiso 0.50 1 calc PR
H18B H 0.8442 0.1929 0.6344 0.133 Uiso 0.50 1 calc PR
H1 H 0.525(6) 0.2500 0.700(4) 0.08(3) Uiso 1 2 d S

loop_
_atom_site_aniso_label
_atom_site_aniso_U_11
_atom_site_aniso_U_22
_atom_site_aniso_U_33
_atom_site_aniso_U_23
_atom_site_aniso_U_13
_atom_site_aniso_U_12
Y1 0.0757(7) 0.0654(6) 0.0816(7) 0.000 -0.0147(6) 0.000
Si1 0.132(3) 0.103(3) 0.086(2) 0.000 0.038(2) 0.000
Si2 0.0645(19) 0.103(2) 0.107(2) 0.000 0.0123(18) 0.000
N1 0.075(4) 0.057(4) 0.099(5) 0.004(3) -0.005(4) 0.008(3)
N2 0.071(4) 0.052(4) 0.088(4) 0.000(3) -0.008(3) 0.001(3)
N3 0.071(6) 0.064(5) 0.101(7) 0.000 -0.013(5) 0.000
N4 0.060(5) 0.068(5) 0.083(6) 0.000 -0.010(5) 0.000
N5 0.102(5) 0.104(5) 0.090(5) 0.028(4) 0.010(4) 0.033(4)
N6 0.077(5) 0.072(5) 0.066(5) 0.000 0.004(4) 0.000
B1 0.079(9) 0.072(8) 0.066(8) 0.000 0.011(7) 0.000
C1 0.103(6) 0.093(6) 0.168(9) -0.008(6) -0.006(6) 0.030(5)
C2 0.087(5) 0.063(5) 0.120(7) -0.010(5) -0.022(5) 0.017(4)
C3 0.096(6) 0.057(5) 0.135(8) 0.028(5) -0.028(5) 0.010(4)
C4 0.083(5) 0.058(5) 0.108(7) 0.016(5) -0.024(5) 0.002(4)
C5 0.159(8) 0.088(6) 0.095(6) 0.022(5) -0.007(6) -0.019(5)
C6 0.104(10) 0.166(13) 0.128(12) 0.000 -0.050(9) 0.000
C7 0.066(7) 0.083(7) 0.134(11) 0.000 -0.038(8) 0.000
C8 0.071(8) 0.102(10) 0.158(13) 0.000 -0.027(9) 0.000
C9 0.061(8) 0.066(7) 0.149(12) 0.000 -0.010(8) 0.000
C10 0.087(9) 0.186(15) 0.135(12) 0.000 0.025(9) 0.000
C11 0.078(8) 0.190(17) 0.076(8) 0.000 0.020(7) 0.000
C12 0.147(9) 0.108(8) 0.135(9) 0.042(7) -0.031(7) 0.001(7)
C13 0.181(11) 0.199(12) 0.168(11) 0.091(9) -0.012(9) 0.026(9)
C14 0.324(19) 0.101(8) 0.236(15) -0.043(9) -0.081(14) 0.077(10)
C15 0.196(11) 0.218(11) 0.125(8) 0.048(8) 0.034(8) -0.079(10)
C16 0.165(13) 0.172(14) 0.084(9) 0.000 -0.035(10) 0.000
C17 0.118(7) 0.183(10) 0.159(9) -0.021(8) 0.008(7) 0.059(7)
C18 0.053(6) 0.122(9) 0.092(8) 0.000 -0.015(5) 0.000

loop_
_atom_type_symbol
_atom_type_description
_atom_type_scat_dispersion_real
_atom_type_scat_dispersion_imag
_atom_type_scat_source
C C 0.0033 0.0016 'International Tables Vol C Tables 4.2.6.8 and 6.1.1.4'
H H 0.0000 0.0000 'International Tables Vol C Tables 4.2.6.8 and 6.1.1.4'
B B 0.0013 0.0007 'International Tables Vol C Tables 4.2.6.8 and 6.1.1.4'
N N 0.0061 0.0033 'International Tables Vol C Tables 4.2.6.8 and 6.1.1.4'
Si Si 0.0817 0.0704 'International Tables Vol C Tables 4.2.6.8 and 6.1.1.4'
Y Y -2.7962 3.5667 'International Tables Vol C Tables 4.2.6.8 and 6.1.1.4'

loop_
_geom_angle_atom_site_label_1
_geom_angle_atom_site_label_2
_geom_angle_atom_site_label_3
_geom_angle
_geom_angle_site_symmetry_1
_geom_angle_site_symmetry_3
N5 Y1 N5 60.7(4) 8_565 .
N5 Y1 N6 92.3(2) 8_565 .
N5 Y1 N6 92.3(2) . .
N5 Y1 N1 162.5(2) 8_565 8_565
N5 Y1 N1 106.4(2) . 8_565
N6 Y1 N1 100.31(19) . 8_565
N5 Y1 N1 106.4(2) 8_565 .
N5 Y1 N1 162.5(2) . .
N6 Y1 N1 100.31(19) . .
N1 Y1 N1 83.3(3) 8_565 .
N5 Y1 N3 90.9(3) 8_565 .
N5 Y1 N3 90.9(3) . .
N6 Y1 N3 176.3(3) . .
N1 Y1 N3 76.9(2) 8_565 .
N1 Y1 N3 76.9(2) . .
N5 Y1 C11 33.31(18) 8_565 .
N5 Y1 C11 33.31(18) . .
N6 Y1 C11 78.3(3) . .
N1 Y1 C11 138.33(15) 8_565 .
N1 Y1 C11 138.32(15) . .
N3 Y1 C11 105.5(4) . .
N6 Si1 C15 114.8(4) . .
N6 Si1 C15 114.8(4) . 8_565
C15 Si1 C15 111.5(8) . 8_565
N6 Si1 C16 111.5(5) . .
C15 Si1 C16 101.2(4) . .
C15 Si1 C16 101.2(4) 8_565 .
N6 Si2 C18 112.8(4) . .
N6 Si2 C17 114.6(4) . 8_565
C18 Si2 C17 104.9(4) . 8_565
N6 Si2 C17 114.6(4) . .
C18 Si2 C17 104.9(4) . .
C17 Si2 C17 104.0(7) 8_565 .
C2 N1 N2 106.1(6) . .
C2 N1 Y1 134.9(6) . .
N2 N1 Y1 118.5(4) . .
C4 N2 N1 109.4(6) . .
C4 N2 B1 129.0(8) . .
N1 N2 B1 121.6(7) . .
C7 N3 N4 105.4(10) . .
C7 N3 Y1 135.8(9) . .
N4 N3 Y1 118.8(6) . .
C9 N4 N3 111.3(9) . .
C9 N4 B1 128.1(11) . .
N3 N4 B1 120.6(8) . .
C11 N5 C12 124.3(8) . .
C11 N5 Y1 80.8(6) . .
C12 N5 Y1 139.9(6) . .
Si1 N6 Si2 118.2(5) . .
Si1 N6 Y1 119.3(4) . .
Si2 N6 Y1 122.6(4) . .
N4 B1 N2 111.5(6) . 8_565
N4 B1 N2 111.5(6) . .
N2 B1 N2 110.9(8) 8_565 .
N4 B1 H1 114(5) . .
N2 B1 H1 104(3) 8_565 .
N2 B1 H1 104(3) . .
C2 C1 H1A 109.5 . .
C2 C1 H1B 109.5 . .
H1A C1 H1B 109.5 . .
C2 C1 H1C 109.5 . .
H1A C1 H1C 109.5 . .
H1B C1 H1C 109.5 . .
N1 C2 C3 109.8(7) . .
N1 C2 C1 121.3(9) . .
C3 C2 C1 128.8(8) . .
C4 C3 C2 107.1(7) . .
C4 C3 H3 126.5 . .
C2 C3 H3 126.5 . .
N2 C4 C3 107.6(8) . .
N2 C4 C5 123.1(7) . .
C3 C4 C5 129.2(8) . .
C4 C5 H5A 109.5 . .
C4 C5 H5B 109.5 . .
H5A C5 H5B 109.5 . .
C4 C5 H5C 109.5 . .
H5A C5 H5C 109.5 . .
H5B C5 H5C 109.5 . .
C7 C6 H6A 109.5 . .
C7 C6 H6B 109.5 . .
H6A C6 H6B 109.5 . .
C7 C6 H6C 109.5 . .
H6A C6 H6C 109.5 . .
H6B C6 H6C 109.5 . .
N3 C7 C8 109.0(12) . .
N3 C7 C6 119.1(12) . .
C8 C7 C6 132.0(11) . .
C9 C8 C7 108.2(12) . .
C9 C8 H8 125.9 . .
C7 C8 H8 125.9 . .
N4 C9 C8 106.1(12) . .
N4 C9 C10 124.5(12) . .
C8 C9 C10 129.4(12) . .
C9 C10 H10A 109.5 . .
C9 C10 H10B 109.5 . .
H10A C10 H10B 109.5 . .
C9 C10 H10C 109.5 . .
H10A C10 H10C 109.5 . .
H10B C10 H10C 109.5 . .
N5 C11 N5 114.2(10) . 8_565
N5 C11 C16 121.6(6) . .
N5 C11 C16 121.6(6) 8_565 .
N5 C11 Y1 65.9(5) . .
N5 C11 Y1 65.9(5) 8_565 .
C16 C11 Y1 123.8(8) . .
N5 C12 C13 112.3(9) . .
N5 C12 C14 104.7(9) . .
C13 C12 C14 111.1(9) . .
N5 C12 H12 109.6 . .
C13 C12 H12 109.6 . .
C14 C12 H12 109.6 . .
C12 C13 H13A 109.5 . .
C12 C13 H13B 109.5 . .
H13A C13 H13B 109.5 . .
C12 C13 H13C 109.5 . .
H13A C13 H13C 109.5 . .
H13B C13 H13C 109.5 . .
C12 C14 H14A 109.5 . .
C12 C14 H14B 109.5 . .
H14A C14 H14B 109.5 . .
C12 C14 H14C 109.5 . .
H14A C14 H14C 109.5 . .
H14B C14 H14C 109.5 . .
Si1 C15 H15A 109.5 . .
Si1 C15 H15B 109.5 . .
H15A C15 H15B 109.5 . .
Si1 C15 H15C 109.5 . .
H15A C15 H15C 109.5 . .
H15B C15 H15C 109.5 . .
C11 C16 Si1 107.1(8) . .
C11 C16 H16A 110.3 . .
Si1 C16 H16A 110.3 . .
C11 C16 H16B 110.3 . .
Si1 C16 H16B 110.3 . .
H16A C16 H16B 108.6 . .
Si2 C17 H17A 109.5 . .
Si2 C17 H17B 109.5 . .
H17A C17 H17B 109.5 . .
Si2 C17 H17C 109.5 . .
H17A C17 H17C 109.5 . .
H17B C17 H17C 109.5 . .
Si2 C18 H18A 109.5 . .
Si2 C18 H18D 109.5 . .
H18A C18 H18D 109.5 . .
Si2 C18 H18B 109.5 . .
H18A C18 H18B 109.5 . .
H18D C18 H18B 109.5 . .

loop_
_geom_bond_atom_site_label_1
_geom_bond_atom_site_label_2
_geom_bond_distance
_geom_bond_site_symmetry_2
Y1 N5 2.303(6) 8_565
Y1 N5 2.303(6) .
Y1 N6 2.316(7) .
Y1 N1 2.436(6) 8_565
Y1 N1 2.436(6) .
Y1 N3 2.489(8) .
Y1 C11 2.492(12) .
Si1 N6 1.689(8) .
Si1 C15 1.829(9) .
Si1 C15 1.829(9) 8_565
Si1 C16 1.975(12) .
Si2 N6 1.752(8) .
Si2 C18 1.859(10) .
Si2 C17 1.877(8) 8_565
Si2 C17 1.877(8) .
N1 C2 1.323(8) .
N1 N2 1.379(7) .
N2 C4 1.343(8) .
N2 B1 1.554(8) .
N3 C7 1.348(12) .
N3 N4 1.375(10) .
N4 C9 1.338(12) .
N4 B1 1.535(14) .
N5 C11 1.386(8) .
N5 C12 1.434(11) .
B1 N2 1.554(8) 8_565
B1 H1 0.94(8) .
C1 C2 1.501(11) .
C1 H1A 0.9600 .
C1 H1B 0.9600 .
C1 H1C 0.9600 .
C2 C3 1.375(11) .
C3 C4 1.349(10) .
C3 H3 0.9300 .
C4 C5 1.486(10) .
C5 H5A 0.9600 .
C5 H5B 0.9600 .
C5 H5C 0.9600 .
C6 C7 1.522(15) .
C6 H6A 0.9600 .
C6 H6B 0.9600 .
C6 H6C 0.9600 .
C7 C8 1.376(16) .
C8 C9 1.364(16) .
C8 H8 0.9300 .
C9 C10 1.460(15) .
C10 H10A 0.9600 .
C10 H10B 0.9600 .
C10 H10C 0.9600 .
C11 N5 1.386(8) 8_565
C11 C16 1.499(16) .
C12 C13 1.461(13) .
C12 C14 1.557(14) .
C12 H12 0.9800 .
C13 H13A 0.9600 .
C13 H13B 0.9600 .
C13 H13C 0.9600 .
C14 H14A 0.9600 .
C14 H14B 0.9600 .
C14 H14C 0.9600 .
C15 H15A 0.9600 .
C15 H15B 0.9600 .
C15 H15C 0.9600 .
C16 H16A 0.9700 .
C16 H16B 0.9700 .
C17 H17A 0.9600 .
C17 H17B 0.9600 .
C17 H17C 0.9600 .
C18 H18A 0.9600 .
C18 H18D 0.9600 .
C18 H18B 0.9600 .
